data_7022163
loop_
_publ_author_name
'Yang, En-Cui'
'Liu, Zhong-Yi'
'Zhang, Cui-Hua'
'Yang, You-Li'
'Zhao, Xiao-Jun'

_publ_section_title
;
 Structural diversity directed by switchable coordination of substitute
 groups in a ternary Cu(II)-triazole-sulfoisophthalate self-assembly
 system: synthesis, crystal structures and magnetic behavior.
;
_journal_issue 5
_journal_name_full 'Dalton transactions (Cambridge, England : 2003)'
_journal_page_first 1581
_journal_page_last 1590
_journal_paper_doi 10.1039/c2dt31935g
_journal_volume 42
_journal_year 2013
_chemical_formula_sum 'C10 H12 Cu2 N4 O10 S'
_chemical_formula_weight 507.38
_chemical_name_systematic
;
?
;
_space_group_IT_number 14
_symmetry_cell_setting monoclinic
_symmetry_space_group_name_Hall '-P 2ybc'
_symmetry_space_group_name_H-M 'P 1 21/c 1'
_atom_sites_solution_hydrogens geom
_atom_sites_solution_primary direct
_atom_sites_solution_secondary difmap
_audit_creation_method SHELXL-97
_cell_angle_alpha 90.00
_cell_angle_beta 105.8660(10)
_cell_angle_gamma 90.00
_cell_formula_units_Z 4
_cell_length_a 7.5539(3)
_cell_length_b 8.5875(3)
_cell_length_c 24.4454(10)
_cell_measurement_reflns_used 6326
_cell_measurement_temperature 150(2)
_cell_measurement_theta_max 28.36
_cell_measurement_theta_min 2.80
_cell_volume 1525.34(10)
_computing_cell_refinement 'Bruker SAINT'
_computing_data_collection 'Bruker APEX2'
_computing_data_reduction 'Bruker SAINT'
_computing_molecular_graphics 'Bruker SHELXTL'
_computing_publication_material 'Bruker SHELXTL'
_computing_structure_refinement 'SHELXL-97 (Sheldrick, 1997)'
_computing_structure_solution 'SHELXS-97 (Sheldrick, 1990)'
_diffrn_ambient_temperature 150(2)
_diffrn_measured_fraction_theta_full 1.000
_diffrn_measured_fraction_theta_max 1.000
_diffrn_measurement_device_type 'Bruker APEX-II CCD'
_diffrn_measurement_method '\f and \w scans'
_diffrn_radiation_monochromator graphite
_diffrn_radiation_source 'fine-focus sealed tube'
_diffrn_radiation_type MoK\a
_diffrn_radiation_wavelength 0.71073
_diffrn_reflns_av_R_equivalents 0.0159
_diffrn_reflns_av_sigmaI/netI 0.0178
_diffrn_reflns_limit_h_max 7
_diffrn_reflns_limit_h_min -8
_diffrn_reflns_limit_k_max 9
_diffrn_reflns_limit_k_min -10
_diffrn_reflns_limit_l_max 28
_diffrn_reflns_limit_l_min -29
_diffrn_reflns_number 7549
_diffrn_reflns_theta_full 25.02
_diffrn_reflns_theta_max 25.02
_diffrn_reflns_theta_min 2.52
_diffrn_standards_number 0
_exptl_absorpt_coefficient_mu 2.994
_exptl_absorpt_correction_T_max 0.7744
_exptl_absorpt_correction_T_min 0.7342
_exptl_absorpt_correction_type multi-scan
_exptl_absorpt_process_details sadabs
_exptl_crystal_colour blue
_exptl_crystal_density_diffrn 2.209
_exptl_crystal_density_meas ?
_exptl_crystal_density_method 'not measured'
_exptl_crystal_description block
_exptl_crystal_F_000 1016
_exptl_crystal_size_max 0.11
_exptl_crystal_size_mid 0.10
_exptl_crystal_size_min 0.09
_refine_diff_density_max 0.429
_refine_diff_density_min -0.441
_refine_diff_density_rms 0.068
_refine_ls_extinction_method none
_refine_ls_goodness_of_fit_ref 1.042
_refine_ls_hydrogen_treatment constr
_refine_ls_matrix_type full
_refine_ls_number_parameters 244
_refine_ls_number_reflns 2689
_refine_ls_number_restraints 0
_refine_ls_restrained_S_all 1.042
_refine_ls_R_factor_all 0.0205
_refine_ls_R_factor_gt 0.0196
_refine_ls_shift/su_max 0.002
_refine_ls_shift/su_mean 0.000
_refine_ls_structure_factor_coef Fsqd
_refine_ls_weighting_details 'calc w=1/[\s^2^(Fo^2^)+(0.0277P)^2^+1.9987P] where P=(Fo^2^+2Fc^2^)/3'
_refine_ls_weighting_scheme calc
_refine_ls_wR_factor_gt 0.0537
_refine_ls_wR_factor_ref 0.0542
_reflns_number_gt 2585
_reflns_number_total 2689
_reflns_threshold_expression >2sigma(I)
_cod_data_source_file c2dt31935g.txt
_cod_data_source_block n101009b
_cod_depositor_comments
;
The following automatic conversions were performed:

'_symmetry_cell_setting' value 'Monoclinic' changed to 'monoclinic'
according to /home/saulius/struct/CIF-dictionaries/cif_core.dic
dictionary named 'cif_core.dic' version 2.4.2 from 2011-04-26.

Automatic conversion script
Id: cif_fix_values 1891 2012-01-12 08:04:46Z andrius 

The following automatic conversions were performed:

'_exptl_crystal_density_meas' value 'none' was changed to '?' - the
value is perceived as not measured.

Automatic conversion script
Id: cif_fix_values 3008 2015-01-20 13:52:24Z robertas 
;
_cod_original_sg_symbol_H-M P21/c
_cod_database_code 7022163

loop_
_symmetry_equiv_pos_as_xyz
'x, y, z'
'-x, y+1/2, -z+1/2'
'-x, -y, -z'
'x, -y-1/2, z-1/2'

loop_
_atom_site_label
_atom_site_type_symbol
_atom_site_fract_x
_atom_site_fract_y
_atom_site_fract_z
_atom_site_U_iso_or_equiv
_atom_site_adp_type
_atom_site_occupancy
_atom_site_symmetry_multiplicity
_atom_site_calc_flag
_atom_site_refinement_flags
Cu1 Cu 0.15874(4) 0.38304(3) 1.001254(10) 0.00932(8) Uani 1 1 d .
Cu2 Cu -0.09746(3) 0.46679(3) 0.877833(10) 0.00813(8) Uani 1 1 d .
S1 S 0.36862(7) 0.60028(6) 0.92393(2) 0.00831(12) Uani 1 1 d .
O1 O 0.3447(2) 0.86144(19) 0.72092(6) 0.0163(3) Uani 1 1 d .
O2 O 0.0794(2) 0.99203(17) 0.70009(6) 0.0110(3) Uani 1 1 d .
O3 O -0.0249(2) 1.25070(17) 0.87342(6) 0.0114(3) Uani 1 1 d .
O4 O 0.1762(2) 1.19553(17) 0.95768(6) 0.0118(3) Uani 1 1 d .
O5 O 0.2045(2) 0.53437(17) 0.93762(6) 0.0113(3) Uani 1 1 d .
O6 O 0.5046(2) 0.65350(17) 0.97465(6) 0.0115(3) Uani 1 1 d .
O7 O 0.4414(2) 0.49977(18) 0.88811(6) 0.0136(3) Uani 1 1 d .
O8 O -0.1273(2) 0.44102(16) 0.95352(6) 0.0088(3) Uani 1 1 d .
H8' H -0.2147 0.3548 0.9551 0.011 Uiso 1 1 calc R
N1 N 0.1759(2) 0.3156(2) 1.12120(7) 0.0098(4) Uani 1 1 d .
N2 N 0.1893(2) 0.2497(2) 1.07146(7) 0.0102(4) Uani 1 1 d .
N3 N 0.2845(2) 0.0834(2) 1.13963(8) 0.0111(4) Uani 1 1 d .
N4 N 0.3671(3) -0.0529(2) 1.16821(8) 0.0151(4) Uani 1 1 d .
H4" H 0.2727 -0.1167 1.1684 0.018 Uiso 1 1 d R
H4' H 0.4305 -0.0222 1.2033 0.018 Uiso 1 1 d R
C1 C 0.2563(3) 0.1097(2) 1.08352(9) 0.0116(4) Uani 1 1 d .
H1 H 0.2813 0.0379 1.0570 0.014 Uiso 1 1 calc R
C2 C 0.2325(3) 0.2137(2) 1.16198(9) 0.0117(4) Uani 1 1 d .
H2 H 0.2365 0.2288 1.2008 0.014 Uiso 1 1 calc R
C3 C 0.2078(3) 0.9091(2) 0.79554(9) 0.0098(4) Uani 1 1 d .
C4 C 0.1405(3) 1.0311(2) 0.82118(9) 0.0100(4) Uani 1 1 d .
H4 H 0.0836 1.1177 0.7990 0.012 Uiso 1 1 calc R
C5 C 0.1560(3) 1.0273(2) 0.87926(9) 0.0096(4) Uani 1 1 d .
C6 C 0.2295(3) 0.8973(2) 0.91120(9) 0.0096(4) Uani 1 1 d .
H6 H 0.2418 0.8944 0.9509 0.011 Uiso 1 1 calc R
C7 C 0.2848(3) 0.7711(2) 0.88410(9) 0.0092(4) Uani 1 1 d .
C8 C 0.2792(3) 0.7774(2) 0.82709(9) 0.0100(4) Uani 1 1 d .
H8 H 0.3236 0.6926 0.8096 0.012 Uiso 1 1 calc R
C9 C 0.2143(3) 0.9197(2) 0.73464(9) 0.0109(4) Uani 1 1 d .
C10 C 0.0977(3) 1.1690(2) 0.90617(9) 0.0096(4) Uani 1 1 d .
O9 O 0.7479(2) 0.8960(2) 0.72360(7) 0.0253(4) Uani 1 1 d .
H9A H 0.8354 0.9322 0.7117 0.038 Uiso 1 1 d R
H9B H 0.6533 0.9009 0.6952 0.038 Uiso 1 1 d R
O10 O 0.6193(2) 0.20143(18) 0.94346(7) 0.0162(3) Uani 1 1 d .
H10A H 0.5616 0.2033 0.9083 0.024 Uiso 1 1 d R
H10B H 0.5464 0.2423 0.9604 0.024 Uiso 1 1 d R

loop_
_atom_site_aniso_label
_atom_site_aniso_U_11
_atom_site_aniso_U_22
_atom_site_aniso_U_33
_atom_site_aniso_U_23
_atom_site_aniso_U_13
_atom_site_aniso_U_12
Cu1 0.01619(15) 0.00667(14) 0.00551(14) -0.00048(9) 0.00363(10) 0.00269(10)
Cu2 0.01344(15) 0.00626(14) 0.00541(14) -0.00013(9) 0.00379(10) 0.00158(10)
S1 0.0111(3) 0.0065(2) 0.0076(2) 0.00085(18) 0.0030(2) 0.00116(19)
O1 0.0173(8) 0.0213(9) 0.0128(8) -0.0003(6) 0.0084(7) 0.0024(7)
O2 0.0173(8) 0.0093(7) 0.0069(7) 0.0013(6) 0.0044(6) 0.0007(6)
O3 0.0158(8) 0.0089(7) 0.0090(7) -0.0008(6) 0.0026(6) 0.0030(6)
O4 0.0183(8) 0.0091(7) 0.0076(7) -0.0008(6) 0.0027(6) 0.0033(6)
O5 0.0130(8) 0.0099(7) 0.0112(7) 0.0037(6) 0.0032(6) -0.0011(6)
O6 0.0136(8) 0.0111(7) 0.0092(7) 0.0005(6) 0.0019(6) 0.0001(6)
O7 0.0195(8) 0.0107(7) 0.0110(7) -0.0003(6) 0.0050(6) 0.0052(6)
O8 0.0133(8) 0.0071(7) 0.0067(7) -0.0009(6) 0.0037(6) -0.0002(6)
N1 0.0127(9) 0.0100(9) 0.0075(8) -0.0005(7) 0.0041(7) 0.0002(7)
N2 0.0148(9) 0.0088(9) 0.0087(8) -0.0024(7) 0.0059(7) 0.0002(7)
N3 0.0136(9) 0.0069(8) 0.0132(9) 0.0029(7) 0.0046(7) 0.0017(7)
N4 0.0167(10) 0.0097(9) 0.0175(10) 0.0061(7) 0.0023(8) 0.0025(8)
C1 0.0150(11) 0.0088(10) 0.0127(11) -0.0007(8) 0.0066(9) -0.0002(8)
C2 0.0137(11) 0.0107(11) 0.0114(10) -0.0006(8) 0.0045(8) -0.0010(8)
C3 0.0116(10) 0.0103(10) 0.0078(10) -0.0008(8) 0.0032(8) -0.0024(9)
C4 0.0111(10) 0.0084(10) 0.0102(10) 0.0016(8) 0.0025(8) -0.0004(8)
C5 0.0106(10) 0.0084(10) 0.0102(10) -0.0021(8) 0.0037(8) -0.0019(8)
C6 0.0130(11) 0.0093(10) 0.0069(10) -0.0007(8) 0.0037(8) -0.0017(8)
C7 0.0097(10) 0.0077(10) 0.0101(10) 0.0018(8) 0.0024(8) -0.0008(8)
C8 0.0115(10) 0.0081(10) 0.0110(10) -0.0011(8) 0.0041(8) -0.0008(8)
C9 0.0195(12) 0.0052(10) 0.0086(10) -0.0020(8) 0.0052(9) -0.0038(9)
C10 0.0136(11) 0.0073(10) 0.0089(10) 0.0000(8) 0.0046(8) -0.0023(8)
O9 0.0213(9) 0.0370(11) 0.0174(9) 0.0118(8) 0.0048(7) 0.0001(8)
O10 0.0212(8) 0.0138(8) 0.0155(8) -0.0002(6) 0.0082(7) 0.0036(7)

loop_
_atom_type_symbol
_atom_type_description
_atom_type_scat_dispersion_real
_atom_type_scat_dispersion_imag
_atom_type_scat_source
C C 0.0033 0.0016 'International Tables Vol C Tables 4.2.6.8 and 6.1.1.4'
H H 0.0000 0.0000 'International Tables Vol C Tables 4.2.6.8 and 6.1.1.4'
N N 0.0061 0.0033 'International Tables Vol C Tables 4.2.6.8 and 6.1.1.4'
O O 0.0106 0.0060 'International Tables Vol C Tables 4.2.6.8 and 6.1.1.4'
S S 0.1246 0.1234 'International Tables Vol C Tables 4.2.6.8 and 6.1.1.4'
Cu Cu 0.3201 1.2651 'International Tables Vol C Tables 4.2.6.8 and 6.1.1.4'

loop_
_geom_angle_atom_site_label_1
_geom_angle_atom_site_label_2
_geom_angle_atom_site_label_3
_geom_angle
_geom_angle_site_symmetry_1
_geom_angle_site_symmetry_3
O8 Cu1 O4 175.42(7) 3_567 1_545
O8 Cu1 N2 87.74(6) 3_567 .
O4 Cu1 N2 89.25(7) 1_545 .
O8 Cu1 O5 90.61(6) 3_567 .
O4 Cu1 O5 93.21(6) 1_545 .
N2 Cu1 O5 164.31(7) . .
O8 Cu1 O8 82.55(6) 3_567 .
O4 Cu1 O8 95.72(6) 1_545 .
N2 Cu1 O8 116.30(6) . .
O5 Cu1 O8 78.90(6) . .
O8 Cu2 O3 92.99(6) . 1_545
O8 Cu2 O2 177.40(6) . 2_546
O3 Cu2 O2 87.48(6) 1_545 2_546
O8 Cu2 N1 89.03(7) . 3_567
O3 Cu2 N1 177.55(7) 1_545 3_567
O2 Cu2 N1 90.45(7) 2_546 3_567
O8 Cu2 O5 77.71(6) . .
O3 Cu2 O5 91.66(6) 1_545 .
O2 Cu2 O5 104.84(6) 2_546 .
N1 Cu2 O5 90.12(6) 3_567 .
O7 S1 O6 114.15(9) . .
O7 S1 O5 112.96(9) . .
O6 S1 O5 111.59(9) . .
O7 S1 C7 107.41(10) . .
O6 S1 C7 105.73(10) . .
O5 S1 C7 104.12(9) . .
C9 O2 Cu2 109.30(13) . 2_556
C10 O3 Cu2 131.71(14) . 1_565
C10 O4 Cu1 127.69(14) . 1_565
S1 O5 Cu1 135.40(9) . .
S1 O5 Cu2 131.60(9) . .
Cu1 O5 Cu2 88.87(5) . .
Cu1 O8 Cu2 121.59(7) 3_567 .
Cu1 O8 Cu1 97.45(6) 3_567 .
Cu2 O8 Cu1 100.22(6) . .
Cu1 O8 H8' 111.9 3_567 .
Cu2 O8 H8' 111.9 . .
Cu1 O8 H8' 111.9 . .
C2 N1 N2 108.19(17) . .
C2 N1 Cu2 131.68(15) . 3_567
N2 N1 Cu2 119.99(13) . 3_567
C1 N2 N1 107.33(17) . .
C1 N2 Cu1 131.27(15) . .
N1 N2 Cu1 120.01(13) . .
C1 N3 C2 106.87(18) . .
C1 N3 N4 124.44(18) . .
C2 N3 N4 128.51(18) . .
N3 N4 H4" 105.2 . .
N3 N4 H4' 106.0 . .
H4" N4 H4' 112.9 . .
N2 C1 N3 109.12(19) . .
N2 C1 H1 125.4 . .
N3 C1 H1 125.4 . .
N1 C2 N3 108.48(19) . .
N1 C2 H2 125.8 . .
N3 C2 H2 125.8 . .
C4 C3 C8 119.87(19) . .
C4 C3 C9 121.09(19) . .
C8 C3 C9 118.97(19) . .
C3 C4 C5 120.2(2) . .
C3 C4 H4 119.9 . .
C5 C4 H4 119.9 . .
C6 C5 C4 120.11(19) . .
C6 C5 C10 121.61(19) . .
C4 C5 C10 118.24(19) . .
C5 C6 C7 118.96(19) . .
C5 C6 H6 120.5 . .
C7 C6 H6 120.5 . .
C8 C7 C6 121.21(19) . .
C8 C7 S1 119.47(16) . .
C6 C7 S1 119.31(16) . .
C7 C8 C3 119.36(19) . .
C7 C8 H8 120.3 . .
C3 C8 H8 120.3 . .
O1 C9 O2 124.38(19) . .
O1 C9 C3 119.34(19) . .
O2 C9 C3 116.27(19) . .
O4 C10 O3 126.81(19) . .
O4 C10 C5 118.04(18) . .
O3 C10 C5 115.14(18) . .
H9A O9 H9B 105.2 . .
H10A O10 H10B 105.1 . .

loop_
_geom_bond_atom_site_label_1
_geom_bond_atom_site_label_2
_geom_bond_distance
_geom_bond_site_symmetry_2
Cu1 O8 1.9248(14) 3_567
Cu1 O4 1.9550(15) 1_545
Cu1 N2 2.0232(18) .
Cu1 O5 2.1265(15) .
Cu1 O8 2.2136(15) .
Cu2 O8 1.9368(14) .
Cu2 O3 1.9463(15) 1_545
Cu2 O2 1.9587(14) 2_546
Cu2 N1 1.9626(18) 3_567
Cu2 O5 2.4194(15) .
S1 O7 1.4412(16) .
S1 O6 1.4510(16) .
S1 O5 1.4819(16) .
S1 C7 1.778(2) .
O1 C9 1.230(3) .
O2 C9 1.291(3) .
O2 Cu2 1.9586(14) 2_556
O3 C10 1.259(3) .
O3 Cu2 1.9462(15) 1_565
O4 C10 1.257(3) .
O4 Cu1 1.9548(15) 1_565
O8 Cu1 1.9249(14) 3_567
O8 H8' 1.0000 .
N1 C2 1.307(3) .
N1 N2 1.370(2) .
N1 Cu2 1.9626(18) 3_567
N2 C1 1.306(3) .
N3 C1 1.348(3) .
N3 C2 1.350(3) .
N3 N4 1.418(2) .
N4 H4" 0.8999 .
N4 H4' 0.9001 .
C1 H1 0.9500 .
C2 H2 0.9500 .
C3 C4 1.387(3) .
C3 C8 1.392(3) .
C3 C9 1.506(3) .
C4 C5 1.393(3) .
C4 H4 0.9500 .
C5 C6 1.388(3) .
C5 C10 1.505(3) .
C6 C7 1.393(3) .
C6 H6 0.9500 .
C7 C8 1.384(3) .
C8 H8 0.9500 .
O9 H9A 0.8499 .
O9 H9B 0.8499 .
O10 H10A 0.8500 .
O10 H10B 0.8500 .

loop_
_geom_torsion_atom_site_label_1
_geom_torsion_atom_site_label_2
_geom_torsion_atom_site_label_3
_geom_torsion_atom_site_label_4
_geom_torsion
_geom_torsion_site_symmetry_1
_geom_torsion_site_symmetry_4
O7 S1 O5 Cu1 86.98(14) . .
O6 S1 O5 Cu1 -43.22(15) . .
C7 S1 O5 Cu1 -156.81(12) . .
O7 S1 O5 Cu2 -62.65(13) . .
O6 S1 O5 Cu2 167.15(10) . .
C7 S1 O5 Cu2 53.56(13) . .
O8 Cu1 O5 S1 95.27(13) 3_567 .
O4 Cu1 O5 S1 -87.24(13) 1_545 .
N2 Cu1 O5 S1 11.5(3) . .
O8 Cu1 O5 S1 177.55(14) . .
O8 Cu1 O5 Cu2 -106.95(6) 3_567 .
O4 Cu1 O5 Cu2 70.53(6) 1_545 .
N2 Cu1 O5 Cu2 169.3(2) . .
O8 Cu1 O5 Cu2 -24.67(5) . .
O8 Cu2 O5 S1 -172.17(12) . .
O3 Cu2 O5 S1 95.13(12) 1_545 .
O2 Cu2 O5 S1 7.30(13) 2_546 .
N1 Cu2 O5 S1 -83.20(12) 3_567 .
O8 Cu2 O5 Cu1 28.62(6) . .
O3 Cu2 O5 Cu1 -64.07(6) 1_545 .
O2 Cu2 O5 Cu1 -151.90(6) 2_546 .
N1 Cu2 O5 Cu1 117.60(6) 3_567 .
O3 Cu2 O8 Cu1 168.58(9) 1_545 3_567
O2 Cu2 O8 Cu1 -91.2(14) 2_546 3_567
N1 Cu2 O8 Cu1 -12.81(9) 3_567 3_567
O5 Cu2 O8 Cu1 77.53(8) . 3_567
O3 Cu2 O8 Cu1 63.18(6) 1_545 .
O2 Cu2 O8 Cu1 163.4(13) 2_546 .
N1 Cu2 O8 Cu1 -118.21(7) 3_567 .
O5 Cu2 O8 Cu1 -27.88(5) . .
O8 Cu1 O8 Cu1 0.0 3_567 3_567
O4 Cu1 O8 Cu1 175.73(6) 1_545 3_567
N2 Cu1 O8 Cu1 83.74(8) . 3_567
O5 Cu1 O8 Cu1 -92.10(6) . 3_567
O8 Cu1 O8 Cu2 124.08(9) 3_567 .
O4 Cu1 O8 Cu2 -60.18(7) 1_545 .
N2 Cu1 O8 Cu2 -152.18(7) . .
O5 Cu1 O8 Cu2 31.98(6) . .
C2 N1 N2 C1 -0.8(2) . .
Cu2 N1 N2 C1 175.47(14) 3_567 .
C2 N1 N2 Cu1 -168.85(14) . .
Cu2 N1 N2 Cu1 7.5(2) 3_567 .
O8 Cu1 N2 C1 -163.4(2) 3_567 .
O4 Cu1 N2 C1 20.1(2) 1_545 .
O5 Cu1 N2 C1 -79.2(3) . .
O8 Cu1 N2 C1 116.06(19) . .
O8 Cu1 N2 N1 1.31(15) 3_567 .
O4 Cu1 N2 N1 -175.24(15) 1_545 .
O5 Cu1 N2 N1 85.5(3) . .
O8 Cu1 N2 N1 -79.23(16) . .
N1 N2 C1 N3 0.7(2) . .
Cu1 N2 C1 N3 166.81(15) . .
C2 N3 C1 N2 -0.2(2) . .
N4 N3 C1 N2 -175.76(19) . .
N2 N1 C2 N3 0.7(2) . .
Cu2 N1 C2 N3 -175.03(14) 3_567 .
C1 N3 C2 N1 -0.3(2) . .
N4 N3 C2 N1 174.99(19) . .
C8 C3 C4 C5 4.6(3) . .
C9 C3 C4 C5 -172.2(2) . .
C3 C4 C5 C6 -3.7(3) . .
C3 C4 C5 C10 174.17(19) . .
C4 C5 C6 C7 -0.7(3) . .
C10 C5 C6 C7 -178.54(19) . .
C5 C6 C7 C8 4.3(3) . .
C5 C6 C7 S1 -176.98(16) . .
O7 S1 C7 C8 7.4(2) . .
O6 S1 C7 C8 129.62(17) . .
O5 S1 C7 C8 -112.67(18) . .
O7 S1 C7 C6 -171.34(17) . .
O6 S1 C7 C6 -49.08(19) . .
O5 S1 C7 C6 68.64(18) . .
C6 C7 C8 C3 -3.5(3) . .
S1 C7 C8 C3 177.88(16) . .
C4 C3 C8 C7 -1.1(3) . .
C9 C3 C8 C7 175.81(19) . .
Cu2 O2 C9 O1 8.3(3) 2_556 .
Cu2 O2 C9 C3 -172.17(14) 2_556 .
C4 C3 C9 O1 143.1(2) . .
C8 C3 C9 O1 -33.7(3) . .
C4 C3 C9 O2 -36.5(3) . .
C8 C3 C9 O2 146.7(2) . .
Cu1 O4 C10 O3 -8.6(3) 1_565 .
Cu1 O4 C10 C5 170.07(14) 1_565 .
Cu2 O3 C10 O4 19.3(3) 1_565 .
Cu2 O3 C10 C5 -159.43(14) 1_565 .
C6 C5 C10 O4 26.9(3) . .
C4 C5 C10 O4 -150.9(2) . .
C6 C5 C10 O3 -154.2(2) . .
C4 C5 C10 O3 27.9(3) . .
